data_7112406
loop_
_publ_author_name
'Tanabe, Yoshiaki'
'Kuriyama, Shogo'
'Arashiba, Kazuya'
'Miyake, Yoshihiro'
'Nakajima, Kazunari'
'Nishibayashi, Yoshiaki'

_publ_section_title
;
 Preparation and reactivity of molybdenum-dinitrogen complexes bearing an
 arsenic-containing ANA-type pincer ligand.
;
_journal_issue 81
_journal_name_full 'Chemical communications (Cambridge, England)'
_journal_page_first 9290
_journal_page_last 9292
_journal_paper_doi 10.1039/c3cc45228j
_journal_volume 49
_journal_year 2013
_chemical_formula_moiety 'C26 H52 As2 Mo N5 P'
_chemical_formula_sum 'C26 H52 As2 Mo N5 P'
_chemical_formula_weight 711.49
_space_group_IT_number 2
_symmetry_cell_setting triclinic
_symmetry_Int_Tables_number 2
_symmetry_space_group_name_Hall '-P 1'
_symmetry_space_group_name_H-M 'P -1'
_atom_sites_solution_hydrogens geom
_atom_sites_solution_primary direct
_atom_sites_solution_secondary difmap
_cell_angle_alpha 107.8606(18)
_cell_angle_beta 99.1578(17)
_cell_angle_gamma 105.823(2)
_cell_formula_units_Z 2
_cell_length_a 10.6374(10)
_cell_length_b 11.4503(10)
_cell_length_c 15.0424(12)
_cell_measurement_reflns_used 4241
_cell_measurement_temperature 198
_cell_measurement_theta_max 27.47
_cell_measurement_theta_min 3.12
_cell_volume 1617.8(2)
_computing_cell_refinement 'RAPID AUTO'
_computing_data_collection 'RAPID AUTO (Rigaku, 2010)'
_computing_data_reduction 'RAPID AUTO'
_computing_molecular_graphics 'CrystalStructure 4.0'
_computing_publication_material 'CrystalStructure 4.0 (Rigaku, 2010)'
_computing_structure_refinement 'CRYSTALS (Carruthers, et al., 1999)'
_computing_structure_solution 'SHELXS97 (Sheldrick, 2008)'
_diffrn_ambient_temperature 198
_diffrn_detector_area_resol_mean 10.000
_diffrn_measured_fraction_theta_full 0.981
_diffrn_measured_fraction_theta_max 0.981
_diffrn_measurement_device_type 'Rigaku R-AXIS RAPID'
_diffrn_measurement_method \w
_diffrn_radiation_type 'Mo K\a'
_diffrn_radiation_wavelength 0.71075
_diffrn_reflns_av_R_equivalents 0.0596
_diffrn_reflns_limit_h_max 13
_diffrn_reflns_limit_h_min -13
_diffrn_reflns_limit_k_max 14
_diffrn_reflns_limit_k_min -13
_diffrn_reflns_limit_l_max 16
_diffrn_reflns_limit_l_min -19
_diffrn_reflns_number 15254
_diffrn_reflns_theta_full 27.47
_diffrn_reflns_theta_max 27.48
_diffrn_standards_number 0
_exptl_absorpt_coefficient_mu 2.507
_exptl_absorpt_correction_T_max 0.951
_exptl_absorpt_correction_T_min 0.509
_exptl_absorpt_correction_type multi-scan
_exptl_absorpt_process_details 'ABSCOR (Rigaku, 1995)'
_exptl_crystal_colour red
_exptl_crystal_density_diffrn 1.460
_exptl_crystal_density_method 'not measured'
_exptl_crystal_description platelet
_exptl_crystal_F_000 732.00
_exptl_crystal_size_max 0.130
_exptl_crystal_size_mid 0.070
_exptl_crystal_size_min 0.020
_refine_diff_density_max 1.130
_refine_diff_density_min -1.450
_refine_ls_extinction_method none
_refine_ls_goodness_of_fit_ref 1.000
_refine_ls_hydrogen_treatment constr
_refine_ls_number_parameters 368
_refine_ls_number_reflns 7273
_refine_ls_R_factor_gt 0.0559
_refine_ls_shift/su_max 0.000
_refine_ls_structure_factor_coef Fsqd
_refine_ls_weighting_details 'w = 1/[2.1100\s(Fo^2^)]/(4Fo^2^)'
_refine_ls_weighting_scheme calc
_refine_ls_wR_factor_ref 0.0782
_reflns_number_gt 4925
_reflns_number_total 7273
_reflns_threshold_expression F^2^>2.0\s(F^2^)
_cod_data_source_file c3cc45228j.txt
_cod_data_source_block '[Mo(N2)2(PMe3)(tBuANA)]'
_cod_original_cell_volume 1617.8(3)
_cod_database_code 7112406

loop_
_symmetry_equiv_pos_site_id
_symmetry_equiv_pos_as_xyz
1 +X,+Y,+Z
2 -X,-Y,-Z

loop_
_atom_site_label
_atom_site_type_symbol
_atom_site_fract_x
_atom_site_fract_y
_atom_site_fract_z
_atom_site_U_iso_or_equiv
_atom_site_adp_type
_atom_site_occupancy
_atom_site_symmetry_multiplicity
_atom_site_calc_flag
_atom_site_refinement_flags
Mo(1) Mo 0.83058(4) 0.61338(4) 0.75778(3) 0.02561(12) Uani 1.0 2 d .
As(1) As 0.72771(5) 0.39870(5) 0.78001(3) 0.02954(15) Uani 1.0 2 d .
As(2) As 1.00661(5) 0.77751(4) 0.71810(3) 0.02899(15) Uani 1.0 2 d .
P(1) P 0.66736(14) 0.72281(13) 0.78445(9) 0.0355(4) Uani 1.0 2 d .
N(1) N 0.9855(4) 0.5138(4) 0.7297(3) 0.0275(12) Uani 1.0 2 d .
N(2) N 0.7369(5) 0.5360(4) 0.6159(3) 0.0357(14) Uani 1.0 2 d .
N(3) N 0.6897(6) 0.4942(5) 0.5391(4) 0.0521(16) Uani 1.0 2 d .
N(4) N 0.9192(5) 0.6978(4) 0.9033(3) 0.0355(14) Uani 1.0 2 d .
N(5) N 0.9665(6) 0.7453(5) 0.9794(4) 0.0567(17) Uani 1.0 2 d .
C(1) C 0.9045(5) 0.3848(5) 0.8284(4) 0.0379(17) Uani 1.0 2 d .
C(2) C 1.0019(5) 0.4244(5) 0.7695(3) 0.0301(14) Uani 1.0 2 d .
C(3) C 1.0985(5) 0.3660(5) 0.7566(4) 0.0359(16) Uani 1.0 2 d .
C(4) C 1.1817(6) 0.3953(5) 0.6984(4) 0.0405(17) Uani 1.0 2 d .
C(5) C 1.1642(5) 0.4819(5) 0.6554(4) 0.0352(16) Uani 1.0 2 d .
C(6) C 1.0694(5) 0.5413(5) 0.6738(3) 0.0300(14) Uani 1.0 2 d .
C(7) C 1.0534(5) 0.6397(5) 0.6282(3) 0.0330(15) Uani 1.0 2 d .
C(8) C 0.6343(6) 0.2337(5) 0.6601(4) 0.0365(16) Uani 1.0 2 d .
C(9) C 0.5054(6) 0.2469(5) 0.6092(4) 0.0501(18) Uani 1.0 2 d .
C(10) C 0.6020(7) 0.1077(5) 0.6793(4) 0.059(2) Uani 1.0 2 d .
C(11) C 0.7312(6) 0.2295(5) 0.5939(4) 0.0465(17) Uani 1.0 2 d .
C(12) C 0.6461(6) 0.3685(5) 0.8882(4) 0.0424(18) Uani 1.0 2 d .
C(13) C 0.7087(6) 0.4942(5) 0.9746(4) 0.0518(19) Uani 1.0 2 d .
C(14) C 0.4928(6) 0.3369(5) 0.8560(4) 0.0503(19) Uani 1.0 2 d .
C(15) C 0.6747(7) 0.2600(6) 0.9177(4) 0.059(3) Uani 1.0 2 d .
C(16) C 0.9755(6) 0.8747(5) 0.6290(4) 0.0384(17) Uani 1.0 2 d .
C(17) C 0.8282(6) 0.8096(5) 0.5691(4) 0.0482(19) Uani 1.0 2 d .
C(18) C 0.9966(6) 1.0163(5) 0.6867(4) 0.054(2) Uani 1.0 2 d .
C(19) C 1.0658(6) 0.8706(5) 0.5592(4) 0.055(2) Uani 1.0 2 d .
C(20) C 1.1848(6) 0.8888(5) 0.8167(4) 0.0388(16) Uani 1.0 2 d .
C(21) C 1.1577(7) 0.9938(5) 0.8962(4) 0.062(2) Uani 1.0 2 d .
C(22) C 1.2948(6) 0.9520(6) 0.7757(4) 0.059(2) Uani 1.0 2 d .
C(23) C 1.2352(6) 0.8022(5) 0.8612(4) 0.0484(18) Uani 1.0 2 d .
C(24) C 0.5239(6) 0.6776(6) 0.6820(4) 0.068(3) Uani 1.0 2 d .
C(25) C 0.7248(7) 0.9002(5) 0.8228(4) 0.056(2) Uani 1.0 2 d .
C(26) C 0.5740(6) 0.7098(6) 0.8757(4) 0.055(2) Uani 1.0 2 d .
H(1) H 0.9148 0.3015 0.8230 0.0500 Uiso 1.0 2 calc R
H(2) H 0.9633 0.4425 0.8921 0.0501 Uiso 1.0 2 calc R
H(3) H 1.1076 0.3074 0.7863 0.0445 Uiso 1.0 2 calc R
H(4) H 1.2485 0.3582 0.6892 0.0492 Uiso 1.0 2 calc R
H(5) H 1.2155 0.4998 0.6135 0.0436 Uiso 1.0 2 calc R
H(6) H 0.9911 0.5785 0.5667 0.0395 Uiso 1.0 2 calc R
H(7) H 1.1398 0.6577 0.6124 0.0392 Uiso 1.0 2 calc R
H(8) H 0.5273 0.3287 0.6000 0.0530 Uiso 1.0 2 calc R
H(9) H 0.4429 0.2438 0.6487 0.0530 Uiso 1.0 2 calc R
H(10) H 0.4648 0.1766 0.5474 0.0531 Uiso 1.0 2 calc R
H(11) H 0.5558 0.1146 0.7295 0.0691 Uiso 1.0 2 calc R
H(12) H 0.6843 0.0922 0.6993 0.0690 Uiso 1.0 2 calc R
H(13) H 0.5448 0.0366 0.6212 0.0692 Uiso 1.0 2 calc R
H(14) H 0.8105 0.2175 0.6246 0.0518 Uiso 1.0 2 calc R
H(15) H 0.6868 0.1584 0.5329 0.0518 Uiso 1.0 2 calc R
H(16) H 0.7571 0.3103 0.5833 0.0517 Uiso 1.0 2 calc R
H(17) H 0.7050 0.5656 0.9548 0.0647 Uiso 1.0 2 calc R
H(18) H 0.8015 0.5055 1.0009 0.0648 Uiso 1.0 2 calc R
H(19) H 0.6601 0.4921 1.0230 0.0648 Uiso 1.0 2 calc R
H(20) H 0.7708 0.2792 0.9368 0.0864 Uiso 1.0 2 calc R
H(21) H 0.6374 0.2536 0.9708 0.0863 Uiso 1.0 2 calc R
H(22) H 0.6340 0.1786 0.8635 0.0863 Uiso 1.0 2 calc R
H(23) H 0.4536 0.2539 0.8033 0.0637 Uiso 1.0 2 calc R
H(24) H 0.4741 0.4031 0.8350 0.0636 Uiso 1.0 2 calc R
H(25) H 0.4544 0.3331 0.9090 0.0637 Uiso 1.0 2 calc R
H(26) H 0.8169 0.7259 0.5227 0.0625 Uiso 1.0 2 calc R
H(27) H 0.8036 0.8628 0.5358 0.0624 Uiso 1.0 2 calc R
H(28) H 0.7711 0.7985 0.6114 0.0624 Uiso 1.0 2 calc R
H(29) H 1.0527 0.7813 0.5224 0.0754 Uiso 1.0 2 calc R
H(30) H 1.0431 0.9128 0.5159 0.0754 Uiso 1.0 2 calc R
H(31) H 1.1588 0.9149 0.5958 0.0754 Uiso 1.0 2 calc R
H(32) H 0.9885 1.0632 0.6442 0.0704 Uiso 1.0 2 calc R
H(33) H 1.0857 1.0553 0.7305 0.0704 Uiso 1.0 2 calc R
H(34) H 0.9303 1.0199 0.7230 0.0704 Uiso 1.0 2 calc R
H(35) H 1.1579 1.0663 0.8769 0.0662 Uiso 1.0 2 calc R
H(36) H 1.2263 1.0234 0.9558 0.0663 Uiso 1.0 2 calc R
H(37) H 1.0706 0.9561 0.9054 0.0662 Uiso 1.0 2 calc R
H(38) H 1.3094 0.8850 0.7260 0.0668 Uiso 1.0 2 calc R
H(39) H 1.2659 1.0090 0.7484 0.0668 Uiso 1.0 2 calc R
H(40) H 1.3777 1.0014 0.8259 0.0669 Uiso 1.0 2 calc R
H(41) H 1.3014 0.8549 0.9221 0.0537 Uiso 1.0 2 calc R
H(42) H 1.2751 0.7523 0.8181 0.0535 Uiso 1.0 2 calc R
H(43) H 1.1598 0.7441 0.8715 0.0535 Uiso 1.0 2 calc R
H(44) H 0.4853 0.5842 0.6521 0.0825 Uiso 1.0 2 calc R
H(45) H 0.5546 0.7129 0.6360 0.0826 Uiso 1.0 2 calc R
H(46) H 0.4566 0.7120 0.7035 0.0825 Uiso 1.0 2 calc R
H(47) H 0.7478 0.9248 0.7703 0.0763 Uiso 1.0 2 calc R
H(48) H 0.6544 0.9319 0.8412 0.0763 Uiso 1.0 2 calc R
H(49) H 0.8033 0.9374 0.8771 0.0764 Uiso 1.0 2 calc R
H(50) H 0.5325 0.7757 0.8885 0.0730 Uiso 1.0 2 calc R
H(51) H 0.6363 0.7220 0.9342 0.0731 Uiso 1.0 2 calc R
H(52) H 0.5054 0.6251 0.8525 0.0731 Uiso 1.0 2 calc R

loop_
_atom_site_aniso_label
_atom_site_aniso_U_11
_atom_site_aniso_U_22
_atom_site_aniso_U_33
_atom_site_aniso_U_12
_atom_site_aniso_U_13
_atom_site_aniso_U_23
Mo(1) 0.0266(3) 0.0251(3) 0.0255(3) 0.0086(2) 0.00641(19) 0.01037(17)
As(1) 0.0296(4) 0.0298(3) 0.0323(3) 0.0093(3) 0.0116(3) 0.0146(3)
As(2) 0.0309(4) 0.0263(3) 0.0325(3) 0.0096(3) 0.0094(3) 0.0142(3)
P(1) 0.0331(9) 0.0405(8) 0.0360(8) 0.0174(7) 0.0096(7) 0.0140(6)
N(1) 0.027(3) 0.028(2) 0.028(3) 0.0081(19) 0.0074(19) 0.0103(18)
N(2) 0.034(3) 0.034(3) 0.045(3) 0.011(3) 0.020(3) 0.017(3)
N(3) 0.063(4) 0.049(3) 0.037(3) 0.006(3) 0.019(3) 0.014(3)
N(4) 0.030(3) 0.034(3) 0.041(3) 0.008(3) 0.011(3) 0.013(3)
N(5) 0.052(4) 0.056(4) 0.050(3) 0.006(3) 0.005(3) 0.020(3)
C(1) 0.034(4) 0.045(4) 0.046(4) 0.021(3) 0.008(3) 0.026(3)
C(2) 0.028(4) 0.028(3) 0.030(3) 0.012(3) 0.002(3) 0.007(3)
C(3) 0.035(4) 0.027(3) 0.049(4) 0.016(3) 0.009(3) 0.015(3)
C(4) 0.031(4) 0.040(3) 0.052(4) 0.019(3) 0.012(3) 0.013(3)
C(5) 0.033(4) 0.035(3) 0.042(3) 0.016(3) 0.016(3) 0.013(3)
C(6) 0.032(4) 0.028(3) 0.029(3) 0.012(3) 0.008(3) 0.008(3)
C(7) 0.036(4) 0.035(3) 0.027(3) 0.011(3) 0.016(3) 0.008(3)
C(8) 0.041(4) 0.026(3) 0.037(3) 0.006(3) 0.011(3) 0.008(3)
C(9) 0.036(4) 0.042(4) 0.054(4) 0.002(3) 0.005(3) 0.007(3)
C(10) 0.066(5) 0.028(3) 0.078(5) 0.009(3) 0.030(4) 0.014(3)
C(11) 0.054(4) 0.036(3) 0.039(3) 0.011(3) 0.019(3) 0.001(3)
C(12) 0.047(4) 0.049(4) 0.047(4) 0.019(3) 0.027(3) 0.030(3)
C(13) 0.055(5) 0.072(4) 0.035(3) 0.024(4) 0.022(3) 0.022(3)
C(14) 0.048(4) 0.048(4) 0.063(4) 0.014(3) 0.028(4) 0.027(3)
C(15) 0.077(6) 0.070(4) 0.069(4) 0.040(4) 0.045(4) 0.052(4)
C(16) 0.053(4) 0.037(3) 0.040(3) 0.022(3) 0.021(3) 0.023(3)
C(17) 0.058(5) 0.057(4) 0.041(4) 0.028(4) 0.008(3) 0.028(3)
C(18) 0.066(5) 0.044(4) 0.065(4) 0.025(4) 0.018(4) 0.034(3)
C(19) 0.062(5) 0.064(4) 0.063(4) 0.025(4) 0.031(4) 0.046(4)
C(20) 0.045(4) 0.030(3) 0.042(3) 0.010(3) 0.008(3) 0.017(3)
C(21) 0.079(6) 0.040(4) 0.047(4) 0.006(4) 0.001(4) 0.008(3)
C(22) 0.038(4) 0.054(4) 0.075(5) -0.008(3) 0.004(4) 0.036(4)
C(23) 0.038(4) 0.052(4) 0.043(4) 0.004(3) 0.004(3) 0.016(3)
C(24) 0.048(5) 0.095(6) 0.063(4) 0.042(4) 0.007(4) 0.021(4)
C(25) 0.073(5) 0.044(4) 0.073(5) 0.032(4) 0.043(4) 0.031(3)
C(26) 0.053(5) 0.060(4) 0.070(4) 0.029(4) 0.036(4) 0.027(4)

loop_
_atom_type_symbol
_atom_type_description
_atom_type_scat_dispersion_real
_atom_type_scat_dispersion_imag
_atom_type_scat_source
C C 0.0033 0.0016
;
International Tables for Crystallography
(1992, Vol. C, Tables 4.2.6.8 and 6.1.1.4)
;
H H 0.0000 0.0000
;
International Tables for Crystallography
(1992, Vol. C, Table 6.1.1.4)
;
N N 0.0061 0.0033
;
International Tables for Crystallography
(1992, Vol. C, Tables 4.2.6.8 and 6.1.1.4)
;
P P 0.1023 0.0942
;
International Tables for Crystallography
(1992, Vol. C, Tables 4.2.6.8 and 6.1.1.4)
;
As As 0.0499 2.0058
;
International Tables for Crystallography
(1992, Vol. C, Tables 4.2.6.8 and 6.1.1.4)
;
Mo Mo -1.6832 0.6857
;
International Tables for Crystallography
(1992, Vol. C, Tables 4.2.6.8 and 6.1.1.4)
;

loop_
_geom_angle_atom_site_label_1
_geom_angle_atom_site_label_2
_geom_angle_atom_site_label_3
_geom_angle
_geom_angle_publ_flag
As(1) Mo(1) As(2) 154.93(3) yes
As(1) Mo(1) P(1) 104.07(4) yes
As(1) Mo(1) N(1) 77.42(11) yes
As(1) Mo(1) N(2) 92.41(13) yes
As(1) Mo(1) N(4) 88.59(13) yes
As(2) Mo(1) P(1) 100.95(5) yes
As(2) Mo(1) N(1) 77.54(11) yes
As(2) Mo(1) N(2) 86.46(13) yes
As(2) Mo(1) N(4) 93.85(13) yes
P(1) Mo(1) N(1) 178.29(12) yes
P(1) Mo(1) N(2) 88.97(15) yes
P(1) Mo(1) N(4) 88.01(15) yes
N(1) Mo(1) N(2) 90.13(17) yes
N(1) Mo(1) N(4) 92.89(17) yes
N(2) Mo(1) N(4) 177.0(2) yes
Mo(1) As(1) C(1) 94.37(16) yes
Mo(1) As(1) C(8) 118.51(16) yes
Mo(1) As(1) C(12) 128.71(15) yes
C(1) As(1) C(8) 103.9(3) yes
C(1) As(1) C(12) 96.9(3) yes
C(8) As(1) C(12) 106.9(2) yes
Mo(1) As(2) C(7) 93.01(15) yes
Mo(1) As(2) C(16) 128.37(16) yes
Mo(1) As(2) C(20) 119.80(17) yes
C(7) As(2) C(16) 98.0(3) yes
C(7) As(2) C(20) 103.0(3) yes
C(16) As(2) C(20) 106.5(2) yes
Mo(1) P(1) C(24) 116.9(3) yes
Mo(1) P(1) C(25) 118.7(3) yes
Mo(1) P(1) C(26) 121.1(3) yes
C(24) P(1) C(25) 100.4(3) yes
C(24) P(1) C(26) 98.4(3) yes
C(25) P(1) C(26) 97.1(3) yes
Mo(1) N(1) C(2) 122.0(4) yes
Mo(1) N(1) C(6) 121.9(4) yes
C(2) N(1) C(6) 116.1(5) yes
Mo(1) N(2) N(3) 178.1(5) yes
Mo(1) N(4) N(5) 177.9(5) yes
As(1) C(1) C(2) 110.2(4) yes
N(1) C(2) C(1) 117.9(5) yes
N(1) C(2) C(3) 123.3(5) yes
C(1) C(2) C(3) 118.8(5) yes
C(2) C(3) C(4) 119.2(6) yes
C(3) C(4) C(5) 118.4(6) yes
C(4) C(5) C(6) 119.9(6) yes
N(1) C(6) C(5) 123.1(5) yes
N(1) C(6) C(7) 117.4(5) yes
C(5) C(6) C(7) 119.5(5) yes
As(2) C(7) C(6) 109.6(4) yes
As(1) C(8) C(9) 107.2(4) yes
As(1) C(8) C(10) 114.9(4) yes
As(1) C(8) C(11) 107.0(3) yes
C(9) C(8) C(10) 110.8(5) yes
C(9) C(8) C(11) 109.2(5) yes
C(10) C(8) C(11) 107.7(5) yes
As(1) C(12) C(13) 106.5(4) yes
As(1) C(12) C(14) 108.6(4) yes
As(1) C(12) C(15) 114.1(5) yes
C(13) C(12) C(14) 109.9(5) yes
C(13) C(12) C(15) 108.1(5) yes
C(14) C(12) C(15) 109.5(5) yes
As(2) C(16) C(17) 107.4(4) yes
As(2) C(16) C(18) 111.1(4) yes
As(2) C(16) C(19) 113.3(5) yes
C(17) C(16) C(18) 107.8(6) yes
C(17) C(16) C(19) 108.1(4) yes
C(18) C(16) C(19) 108.9(5) yes
As(2) C(20) C(21) 107.4(4) yes
As(2) C(20) C(22) 114.4(4) yes
As(2) C(20) C(23) 107.8(3) yes
C(21) C(20) C(22) 110.5(4) yes
C(21) C(20) C(23) 108.8(5) yes
C(22) C(20) C(23) 107.7(5) yes
As(1) C(1) H(1) 122.011 no
As(1) C(1) H(2) 121.385 no
C(2) C(1) H(1) 98.106 no
C(2) C(1) H(2) 97.260 no
H(1) C(1) H(2) 102.860 no
C(2) C(3) H(3) 120.436 no
C(4) C(3) H(3) 120.350 no
C(3) C(4) H(4) 120.953 no
C(5) C(4) H(4) 120.612 no
C(4) C(5) H(5) 120.134 no
C(6) C(5) H(5) 119.968 no
As(2) C(7) H(6) 122.470 no
As(2) C(7) H(7) 121.800 no
C(6) C(7) H(6) 97.935 no
C(6) C(7) H(7) 97.275 no
H(6) C(7) H(7) 102.455 no
C(8) C(9) H(8) 109.603 no
C(8) C(9) H(9) 109.003 no
C(8) C(9) H(10) 109.808 no
H(8) C(9) H(9) 109.489 no
H(8) C(9) H(10) 109.443 no
H(9) C(9) H(10) 109.481 no
C(8) C(10) H(11) 109.174 no
C(8) C(10) H(12) 109.900 no
C(8) C(10) H(13) 109.346 no
H(11) C(10) H(12) 109.482 no
H(11) C(10) H(13) 109.441 no
H(12) C(10) H(13) 109.483 no
C(8) C(11) H(14) 109.215 no
C(8) C(11) H(15) 109.778 no
C(8) C(11) H(16) 109.435 no
H(14) C(11) H(15) 109.442 no
H(14) C(11) H(16) 109.476 no
H(15) C(11) H(16) 109.480 no
C(12) C(13) H(17) 109.290 no
C(12) C(13) H(18) 109.215 no
C(12) C(13) H(19) 109.920 no
H(17) C(13) H(18) 109.475 no
H(17) C(13) H(19) 109.447 no
H(18) C(13) H(19) 109.480 no
C(12) C(14) H(23) 108.966 no
C(12) C(14) H(24) 109.895 no
C(12) C(14) H(25) 109.560 no
H(23) C(14) H(24) 109.438 no
H(23) C(14) H(25) 109.480 no
H(24) C(14) H(25) 109.488 no
C(12) C(15) H(20) 109.409 no
C(12) C(15) H(21) 109.886 no
C(12) C(15) H(22) 109.125 no
H(20) C(15) H(21) 109.486 no
H(20) C(15) H(22) 109.440 no
H(21) C(15) H(22) 109.480 no
C(16) C(17) H(26) 109.211 no
C(16) C(17) H(27) 110.220 no
C(16) C(17) H(28) 108.988 no
H(26) C(17) H(27) 109.482 no
H(26) C(17) H(28) 109.479 no
H(27) C(17) H(28) 109.444 no
C(16) C(18) H(32) 110.543 no
C(16) C(18) H(33) 108.397 no
C(16) C(18) H(34) 109.481 no
H(32) C(18) H(33) 109.477 no
H(32) C(18) H(34) 109.477 no
H(33) C(18) H(34) 109.446 no
C(16) C(19) H(29) 109.261 no
C(16) C(19) H(30) 110.105 no
C(16) C(19) H(31) 109.055 no
H(29) C(19) H(30) 109.478 no
H(29) C(19) H(31) 109.486 no
H(30) C(19) H(31) 109.440 no
C(20) C(21) H(35) 109.875 no
C(20) C(21) H(36) 109.875 no
C(20) C(21) H(37) 108.666 no
H(35) C(21) H(36) 109.480 no
H(35) C(21) H(37) 109.485 no
H(36) C(21) H(37) 109.443 no
C(20) C(22) H(38) 109.045 no
C(20) C(22) H(39) 109.138 no
C(20) C(22) H(40) 110.232 no
H(38) C(22) H(39) 109.485 no
H(38) C(22) H(40) 109.482 no
H(39) C(22) H(40) 109.442 no
C(20) C(23) H(41) 109.932 no
C(20) C(23) H(42) 109.628 no
C(20) C(23) H(43) 108.861 no
H(41) C(23) H(42) 109.478 no
H(41) C(23) H(43) 109.481 no
H(42) C(23) H(43) 109.446 no
P(1) C(24) H(44) 109.562 no
P(1) C(24) H(45) 108.931 no
P(1) C(24) H(46) 109.934 no
H(44) C(24) H(45) 109.477 no
H(44) C(24) H(46) 109.482 no
H(45) C(24) H(46) 109.440 no
P(1) C(25) H(47) 109.389 no
P(1) C(25) H(48) 109.944 no
P(1) C(25) H(49) 109.087 no
H(47) C(25) H(48) 109.480 no
H(47) C(25) H(49) 109.485 no
H(48) C(25) H(49) 109.442 no
P(1) C(26) H(50) 109.811 no
P(1) C(26) H(51) 108.896 no
P(1) C(26) H(52) 109.712 no
H(50) C(26) H(51) 109.485 no
H(50) C(26) H(52) 109.481 no
H(51) C(26) H(52) 109.441 no

loop_
_geom_bond_atom_site_label_1
_geom_bond_atom_site_label_2
_geom_bond_distance
_geom_bond_publ_flag
Mo(1) As(1) 2.5506(8) yes
Mo(1) As(2) 2.5533(7) yes
Mo(1) P(1) 2.4177(18) yes
Mo(1) N(1) 2.268(5) yes
Mo(1) N(2) 2.004(4) yes
Mo(1) N(4) 2.041(4) yes
As(1) C(1) 1.972(6) yes
As(1) C(8) 2.031(4) yes
As(1) C(12) 2.038(7) yes
As(2) C(7) 1.975(5) yes
As(2) C(16) 2.029(6) yes
As(2) C(20) 2.012(5) yes
P(1) C(24) 1.817(6) yes
P(1) C(25) 1.824(6) yes
P(1) C(26) 1.835(7) yes
N(1) C(2) 1.370(7) yes
N(1) C(6) 1.360(7) yes
N(2) N(3) 1.077(6) yes
N(4) N(5) 1.069(6) yes
C(1) C(2) 1.532(8) yes
C(2) C(3) 1.378(8) yes
C(3) C(4) 1.388(8) yes
C(4) C(5) 1.375(9) yes
C(5) C(6) 1.379(9) yes
C(6) C(7) 1.520(8) yes
C(8) C(9) 1.530(9) yes
C(8) C(10) 1.516(8) yes
C(8) C(11) 1.543(9) yes
C(12) C(13) 1.502(6) yes
C(12) C(14) 1.531(9) yes
C(12) C(15) 1.528(10) yes
C(16) C(17) 1.525(8) yes
C(16) C(18) 1.520(7) yes
C(16) C(19) 1.531(9) yes
C(20) C(21) 1.542(8) yes
C(20) C(22) 1.522(9) yes
C(20) C(23) 1.516(9) yes
C(1) H(1) 0.970 no
C(1) H(2) 0.970 no
C(3) H(3) 0.930 no
C(4) H(4) 0.930 no
C(5) H(5) 0.930 no
C(7) H(6) 0.970 no
C(7) H(7) 0.970 no
C(9) H(8) 0.960 no
C(9) H(9) 0.960 no
C(9) H(10) 0.960 no
C(10) H(11) 0.960 no
C(10) H(12) 0.960 no
C(10) H(13) 0.960 no
C(11) H(14) 0.960 no
C(11) H(15) 0.960 no
C(11) H(16) 0.960 no
C(13) H(17) 0.960 no
C(13) H(18) 0.960 no
C(13) H(19) 0.960 no
C(14) H(23) 0.960 no
C(14) H(24) 0.960 no
C(14) H(25) 0.960 no
C(15) H(20) 0.960 no
C(15) H(21) 0.960 no
C(15) H(22) 0.960 no
C(17) H(26) 0.960 no
C(17) H(27) 0.960 no
C(17) H(28) 0.960 no
C(18) H(32) 0.960 no
C(18) H(33) 0.960 no
C(18) H(34) 0.960 no
C(19) H(29) 0.960 no
C(19) H(30) 0.960 no
C(19) H(31) 0.960 no
C(21) H(35) 0.960 no
C(21) H(36) 0.960 no
C(21) H(37) 0.960 no
C(22) H(38) 0.960 no
C(22) H(39) 0.960 no
C(22) H(40) 0.960 no
C(23) H(41) 0.960 no
C(23) H(42) 0.960 no
C(23) H(43) 0.960 no
C(24) H(44) 0.960 no
C(24) H(45) 0.960 no
C(24) H(46) 0.960 no
C(25) H(47) 0.960 no
C(25) H(48) 0.960 no
C(25) H(49) 0.960 no
C(26) H(50) 0.960 no
C(26) H(51) 0.960 no
C(26) H(52) 0.960 no
